data_7014344
loop_
_publ_author_name
'Zhao, Xiao-Qing'
'Cui, Ping'
'Zhao, Bin'
'Shi, Wei'
'Cheng, Peng'

_publ_section_title
;
 Investigation on structures, luminescent and magnetic properties of
 Ln(III)-M (M = Fe(II)(HS), Co(II)) coordination polymers.
;
_journal_issue 4
_journal_name_full 'Dalton transactions (Cambridge, England : 2003)'
_journal_page_first 805
_journal_page_last 819
_journal_paper_doi 10.1039/c0dt00516a
_journal_volume 40
_journal_year 2011
_chemical_formula_sum 'C42 H44 Er2 Fe3 N6 O37'
_chemical_formula_weight 1726.90
_chemical_name_systematic
;
?
;
_space_group_IT_number 192
_symmetry_cell_setting hexagonal
_symmetry_space_group_name_Hall '-P 6 2c'
_symmetry_space_group_name_H-M 'P 6/m c c'
_atom_sites_solution_hydrogens geom
_atom_sites_solution_primary direct
_atom_sites_solution_secondary difmap
_audit_creation_method SHELXL-97
_cell_angle_alpha 90.00
_cell_angle_beta 90.00
_cell_angle_gamma 120.00
_cell_formula_units_Z 2
_cell_length_a 15.165(7)
_cell_length_b 15.165(7)
_cell_length_c 15.713(8)
_cell_measurement_reflns_used 984
_cell_measurement_temperature 293(2)
_cell_measurement_theta_max 26.24
_cell_measurement_theta_min 1.55
_cell_volume 3129(3)
_computing_cell_refinement 'Bruker SMART'
_computing_data_collection 'Bruker SMART'
_computing_data_reduction 'Bruker SAINT'
_computing_molecular_graphics 'Bruker SHELXTL'
_computing_publication_material 'Bruker SHELXTL'
_computing_structure_refinement 'SHELXL-97 (Sheldrick, 1997)'
_computing_structure_solution 'SHELXS-97 (Sheldrick, 1990)'
_diffrn_ambient_temperature 293(2)
_diffrn_measured_fraction_theta_full 0.996
_diffrn_measured_fraction_theta_max 0.996
_diffrn_measurement_device_type 'CCD area detector'
_diffrn_measurement_method 'phi and omega scans'
_diffrn_radiation_monochromator graphite
_diffrn_radiation_source 'fine-focus sealed tube'
_diffrn_radiation_type MoK\a
_diffrn_radiation_wavelength 0.71073
_diffrn_reflns_av_R_equivalents 0.0477
_diffrn_reflns_av_sigmaI/netI 0.0233
_diffrn_reflns_limit_h_max 18
_diffrn_reflns_limit_h_min -15
_diffrn_reflns_limit_k_max 18
_diffrn_reflns_limit_k_min -18
_diffrn_reflns_limit_l_max 19
_diffrn_reflns_limit_l_min -17
_diffrn_reflns_number 16725
_diffrn_reflns_theta_full 26.38
_diffrn_reflns_theta_max 26.38
_diffrn_reflns_theta_min 2.59
_exptl_absorpt_coefficient_mu 3.432
_exptl_absorpt_correction_T_max 0.7253
_exptl_absorpt_correction_T_min 0.5469
_exptl_absorpt_correction_type multi-scan
_exptl_absorpt_process_details SADBAS
_exptl_crystal_colour yellow
_exptl_crystal_density_diffrn 1.833
_exptl_crystal_density_method 'not measured'
_exptl_crystal_description block
_exptl_crystal_F_000 1696
_exptl_crystal_size_max 0.20
_exptl_crystal_size_mid 0.15
_exptl_crystal_size_min 0.10
_refine_diff_density_max 1.438
_refine_diff_density_min -1.066
_refine_diff_density_rms 0.124
_refine_ls_extinction_method none
_refine_ls_goodness_of_fit_ref 1.008
_refine_ls_hydrogen_treatment constr
_refine_ls_matrix_type full
_refine_ls_number_parameters 77
_refine_ls_number_reflns 1115
_refine_ls_number_restraints 6
_refine_ls_restrained_S_all 1.006
_refine_ls_R_factor_all 0.0428
_refine_ls_R_factor_gt 0.0272
_refine_ls_shift/su_max 0.039
_refine_ls_shift/su_mean 0.002
_refine_ls_structure_factor_coef Fsqd
_refine_ls_weighting_details 'calc w=1/[\s^2^(Fo^2^)+(0.0579P)^2^+0.7951P] where P=(Fo^2^+2Fc^2^)/3'
_refine_ls_weighting_scheme calc
_refine_ls_wR_factor_gt 0.0831
_refine_ls_wR_factor_ref 0.0904
_reflns_number_gt 773
_reflns_number_total 1115
_reflns_threshold_expression >2sigma(I)
_cod_data_source_file C0DT00516A.TXT
_cod_data_source_block 9
_cod_depositor_comments
;
The following automatic conversions were performed:
'_refine_ls_hydrogen_treatment' value 'CONSTR' changed to 'constr'
according to '/home/saulius/struct/CIF-dictionaries/cif_core.dic'
dictionary named 'cif_core.dic' version 2.4.1 from 2010-06-29.

Automatic conversion script
Id: cif_fix_enum 1555 2011-01-17 13:19:09Z saulius 
;
_cod_original_sg_symbol_H-M P6/mcc
_cod_database_code 7014344

loop_
_symmetry_equiv_pos_as_xyz
'x, y, z'
'x-y, x, z'
'-y, x-y, z'
'-x, -y, z'
'-x+y, -x, z'
'y, -x+y, z'
'-y, -x, -z+1/2'
'x-y, -y, -z+1/2'
'x, x-y, -z+1/2'
'y, x, -z+1/2'
'-x+y, y, -z+1/2'
'-x, -x+y, -z+1/2'
'-x, -y, -z'
'-x+y, -x, -z'
'y, -x+y, -z'
'x, y, -z'
'x-y, x, -z'
'-y, x-y, -z'
'y, x, z-1/2'
'-x+y, y, z-1/2'
'-x, -x+y, z-1/2'
'-y, -x, z-1/2'
'x-y, -y, z-1/2'
'x, x-y, z-1/2'

loop_
_atom_site_label
_atom_site_type_symbol
_atom_site_fract_x
_atom_site_fract_y
_atom_site_fract_z
_atom_site_U_iso_or_equiv
_atom_site_adp_type
_atom_site_occupancy
_atom_site_symmetry_multiplicity
_atom_site_calc_flag
_atom_site_refinement_flags
_atom_site_disorder_assembly
_atom_site_disorder_group
Er1 Er 0.3333 0.6667 0.2500 0.02202(18) Uani 1 6 d S . .
Fe1 Fe 0.5000 0.5000 0.0000 0.0203(3) Uani 1 4 d S . .
O1 O 0.4107(2) 0.6104(2) 0.1445(2) 0.0315(7) Uani 1 1 d . . .
O2 O 0.5508(2) 0.6157(2) 0.0912(2) 0.0432(8) Uani 1 1 d . . .
O3 O 0.6524(3) 0.5125(3) 0.0000 0.0348(11) Uani 1 2 d S . .
N1 N 0.5209(3) 0.76047(17) 0.2500 0.0244(10) Uani 1 2 d S . .
C1 C 0.7293(5) 0.8647(2) 0.2500 0.0493(19) Uani 1 2 d S . .
H1 H 0.8001 0.9001 0.2500 0.059 Uiso 1 2 calc SR . .
C2 C 0.6771(3) 0.7860(4) 0.1934(4) 0.0438(13) Uani 1 1 d . . .
H2 H 0.7115 0.7680 0.1544 0.053 Uiso 1 1 calc R . .
C3 C 0.5727(3) 0.7351(3) 0.1964(3) 0.0295(9) Uani 1 1 d . . .
C4 C 0.5066(4) 0.6466(3) 0.1393(3) 0.0314(10) Uani 1 1 d . . .
O5 O 0.0000 0.0000 0.2500 0.330(12) Uani 1 12 d SU . .
O4 O 0.7920(11) 0.7380(9) 1.0000 0.224(6) Uani 1 2 d S . .

loop_
_atom_site_aniso_label
_atom_site_aniso_U_11
_atom_site_aniso_U_22
_atom_site_aniso_U_33
_atom_site_aniso_U_23
_atom_site_aniso_U_13
_atom_site_aniso_U_12
Er1 0.0241(2) 0.0241(2) 0.0179(3) 0.000 0.000 0.01205(10)
Fe1 0.0261(6) 0.0232(6) 0.0164(6) 0.000 0.000 0.0158(4)
O1 0.0320(17) 0.0346(17) 0.0289(16) -0.0088(13) -0.0010(13) 0.0174(14)
O2 0.0396(19) 0.053(2) 0.043(2) -0.0218(18) -0.0011(17) 0.0271(17)
O3 0.029(2) 0.038(2) 0.036(3) 0.000 0.000 0.0158(19)
N1 0.027(2) 0.0245(17) 0.022(2) -0.003(2) 0.000 0.0136(12)
C1 0.020(3) 0.042(3) 0.078(5) -0.017(4) 0.000 0.0099(15)
C2 0.032(2) 0.048(3) 0.052(3) -0.016(3) 0.005(2) 0.020(2)
C3 0.032(2) 0.029(2) 0.029(3) -0.007(2) 0.000(2) 0.0176(19)
C4 0.038(3) 0.033(2) 0.025(2) -0.003(2) 0.001(2) 0.019(2)
O5 0.325(12) 0.325(12) 0.342(17) 0.000 0.000 0.162(6)
O4 0.226(13) 0.179(11) 0.115(9) 0.000 0.000 -0.013(10)

loop_
_atom_type_symbol
_atom_type_description
_atom_type_scat_dispersion_real
_atom_type_scat_dispersion_imag
_atom_type_scat_source
C C 0.0033 0.0016 'International Tables Vol C Tables 4.2.6.8 and 6.1.1.4'
H H 0.0000 0.0000 'International Tables Vol C Tables 4.2.6.8 and 6.1.1.4'
N N 0.0061 0.0033 'International Tables Vol C Tables 4.2.6.8 and 6.1.1.4'
O O 0.0106 0.0060 'International Tables Vol C Tables 4.2.6.8 and 6.1.1.4'
Fe Fe 0.3463 0.8444 'International Tables Vol C Tables 4.2.6.8 and 6.1.1.4'
Er Er -0.2586 4.9576 'International Tables Vol C Tables 4.2.6.8 and 6.1.1.4'

loop_
_geom_angle_atom_site_label_1
_geom_angle_atom_site_label_2
_geom_angle_atom_site_label_3
_geom_angle
_geom_angle_site_symmetry_1
_geom_angle_site_symmetry_3
_geom_angle_publ_flag
O1 Er1 O1 144.45(12) 9_565 5_565 ?
O1 Er1 O1 87.00(15) 9_565 3_665 ?
O1 Er1 O1 78.22(12) 5_565 3_665 ?
O1 Er1 O1 78.22(12) 9_565 11 ?
O1 Er1 O1 87.00(15) 5_565 11 ?
O1 Er1 O1 130.32(13) 3_665 11 ?
O1 Er1 O1 78.22(12) 9_565 7_665 ?
O1 Er1 O1 130.32(13) 5_565 7_665 ?
O1 Er1 O1 144.45(13) 3_665 7_665 ?
O1 Er1 O1 78.22(12) 11 7_665 ?
O1 Er1 O1 130.32(13) 9_565 . ?
O1 Er1 O1 78.22(12) 5_565 . ?
O1 Er1 O1 78.22(12) 3_665 . ?
O1 Er1 O1 144.45(12) 11 . ?
O1 Er1 O1 87.00(15) 7_665 . ?
O1 Er1 N1 72.23(6) 9_565 3_665 ?
O1 Er1 N1 72.23(6) 5_565 3_665 ?
O1 Er1 N1 65.16(6) 3_665 3_665 ?
O1 Er1 N1 65.16(6) 11 3_665 ?
O1 Er1 N1 136.50(8) 7_665 3_665 ?
O1 Er1 N1 136.50(8) . 3_665 ?
O1 Er1 N1 136.50(8) 9_565 5_565 ?
O1 Er1 N1 65.16(6) 5_565 5_565 ?
O1 Er1 N1 136.50(8) 3_665 5_565 ?
O1 Er1 N1 72.23(6) 11 5_565 ?
O1 Er1 N1 65.16(6) 7_665 5_565 ?
O1 Er1 N1 72.23(6) . 5_565 ?
N1 Er1 N1 120.0 3_665 5_565 ?
O1 Er1 N1 65.16(6) 9_565 . ?
O1 Er1 N1 136.50(8) 5_565 . ?
O1 Er1 N1 72.23(6) 3_665 . ?
O1 Er1 N1 136.50(8) 11 . ?
O1 Er1 N1 72.23(6) 7_665 . ?
O1 Er1 N1 65.16(6) . . ?
N1 Er1 N1 120.000(1) 3_665 . ?
N1 Er1 N1 120.0 5_565 . ?
O2 Fe1 O2 180.00(19) 13_665 . ?
O2 Fe1 O2 93.49(19) 13_665 16 ?
O2 Fe1 O2 86.51(19) . 16 ?
O2 Fe1 O2 86.51(19) 13_665 4_665 ?
O2 Fe1 O2 93.49(19) . 4_665 ?
O2 Fe1 O2 180.0 16 4_665 ?
O2 Fe1 O3 89.85(12) 13_665 13_665 ?
O2 Fe1 O3 90.15(12) . 13_665 ?
O2 Fe1 O3 90.15(12) 16 13_665 ?
O2 Fe1 O3 89.85(12) 4_665 13_665 ?
O2 Fe1 O3 90.15(12) 13_665 . ?
O2 Fe1 O3 89.85(12) . . ?
O2 Fe1 O3 89.85(12) 16 . ?
O2 Fe1 O3 90.15(12) 4_665 . ?
O3 Fe1 O3 180.0 13_665 . ?
C4 O1 Er1 122.9(3) . . ?
C4 O2 Fe1 133.5(3) . . ?
C3 N1 C3 118.6(5) 9_565 . ?
C3 N1 Er1 120.7(2) 9_565 . ?
C3 N1 Er1 120.7(2) . . ?
C2 C1 C2 120.3(6) . 9_565 ?
C2 C1 H1 119.8 . . ?
C2 C1 H1 119.8 9_565 . ?
C3 C2 C1 117.8(5) . . ?
C3 C2 H2 121.1 . . ?
C1 C2 H2 121.1 . . ?
N1 C3 C2 122.7(4) . . ?
N1 C3 C4 114.1(4) . . ?
C2 C3 C4 123.1(4) . . ?
O2 C4 O1 126.1(4) . . ?
O2 C4 C3 117.0(4) . . ?
O1 C4 C3 116.9(4) . . ?

loop_
_geom_bond_atom_site_label_1
_geom_bond_atom_site_label_2
_geom_bond_distance
_geom_bond_site_symmetry_2
_geom_bond_publ_flag
Er1 O1 2.419(3) 9_565 ?
Er1 O1 2.419(3) 5_565 ?
Er1 O1 2.419(3) 3_665 ?
Er1 O1 2.419(3) 11 ?
Er1 O1 2.419(3) 7_665 ?
Er1 O1 2.419(3) . ?
Er1 N1 2.464(5) 3_665 ?
Er1 N1 2.464(5) 5_565 ?
Er1 N1 2.464(5) . ?
Fe1 O2 2.092(3) 13_665 ?
Fe1 O2 2.092(3) . ?
Fe1 O2 2.092(3) 16 ?
Fe1 O2 2.092(3) 4_665 ?
Fe1 O3 2.223(4) 13_665 ?
Fe1 O3 2.223(4) . ?
O1 C4 1.275(5) . ?
O2 C4 1.246(5) . ?
N1 C3 1.332(5) 9_565 ?
N1 C3 1.332(5) . ?
C1 C2 1.377(6) . ?
C1 C2 1.377(6) 9_565 ?
C1 H1 0.9300 . ?
C2 C3 1.373(5) . ?
C2 H2 0.9300 . ?
C3 C4 1.506(6) . ?

loop_
_geom_torsion_atom_site_label_1
_geom_torsion_atom_site_label_2
_geom_torsion_atom_site_label_3
_geom_torsion_atom_site_label_4
_geom_torsion
_geom_torsion_site_symmetry_1
_geom_torsion_site_symmetry_2
_geom_torsion_site_symmetry_3
_geom_torsion_site_symmetry_4
_geom_torsion_publ_flag
O1 Er1 O1 C4 4.3(3) 9_565 . . . ?
O1 Er1 O1 C4 160.3(3) 5_565 . . . ?
O1 Er1 O1 C4 80.0(4) 3_665 . . . ?
O1 Er1 O1 C4 -132.3(3) 11 . . . ?
O1 Er1 O1 C4 -67.5(3) 7_665 . . . ?
N1 Er1 O1 C4 112.5(3) 3_665 . . . ?
N1 Er1 O1 C4 -132.3(3) 5_565 . . . ?
N1 Er1 O1 C4 4.3(3) . . . . ?
O2 Fe1 O2 C4 2(100) 13_665 . . . ?
O2 Fe1 O2 C4 104.7(4) 16 . . . ?
O2 Fe1 O2 C4 -75.3(4) 4_665 . . . ?
O3 Fe1 O2 C4 14.5(4) 13_665 . . . ?
O3 Fe1 O2 C4 -165.5(4) . . . . ?
O1 Er1 N1 C3 -1.7(2) 9_565 . . 9_565 ?
O1 Er1 N1 C3 142.8(2) 5_565 . . 9_565 ?
O1 Er1 N1 C3 93.3(2) 3_665 . . 9_565 ?
O1 Er1 N1 C3 -37.2(2) 11 . . 9_565 ?
O1 Er1 N1 C3 -86.7(2) 7_665 . . 9_565 ?
O1 Er1 N1 C3 178.3(2) . . . 9_565 ?
N1 Er1 N1 C3 47.3(2) 3_665 . . 9_565 ?
N1 Er1 N1 C3 -132.7(2) 5_565 . . 9_565 ?
O1 Er1 N1 C3 178.3(2) 9_565 . . . ?
O1 Er1 N1 C3 -37.2(2) 5_565 . . . ?
O1 Er1 N1 C3 -86.7(2) 3_665 . . . ?
O1 Er1 N1 C3 142.8(2) 11 . . . ?
O1 Er1 N1 C3 93.3(2) 7_665 . . . ?
O1 Er1 N1 C3 -1.7(2) . . . . ?
N1 Er1 N1 C3 -132.7(2) 3_665 . . . ?
N1 Er1 N1 C3 47.3(2) 5_565 . . . ?
C2 C1 C2 C3 -0.8(3) 9_565 . . . ?
C3 N1 C3 C2 -0.9(4) 9_565 . . . ?
Er1 N1 C3 C2 179.1(4) . . . . ?
C3 N1 C3 C4 179.6(4) 9_565 . . . ?
Er1 N1 C3 C4 -0.4(4) . . . . ?
C1 C2 C3 N1 1.7(7) . . . . ?
C1 C2 C3 C4 -178.9(4) . . . . ?
Fe1 O2 C4 O1 0.6(7) . . . . ?
Fe1 O2 C4 C3 -179.3(3) . . . . ?
Er1 O1 C4 O2 173.9(3) . . . . ?
Er1 O1 C4 C3 -6.2(5) . . . . ?
N1 C3 C4 O2 -176.0(4) . . . . ?
C2 C3 C4 O2 4.6(7) . . . . ?
N1 C3 C4 O1 4.1(6) . . . . ?
C2 C3 C4 O1 -175.4(5) . . . . ?
